data_1548102
loop_
_publ_author_name
'Rashchenko, Sergey V.'
'Seryotkin, Yurii V.'
'Bakakin, Vladimir V.'

_publ_section_title
;
 An X-ray single crystal study of alkaline cations influence on laumontite
 hydration ability: II. Pressure-induced hydration of Na,K-rich laumontite
;
_journal_name_full 'Microporous and Mesoporous Materials'
_journal_page_first 126
_journal_paper_doi 10.1016/j.micromeso.2012.04.029
_journal_volume 159
_journal_year 2012
_chemical_formula_sum 'Al7.93 Ca2.73 H29.74 K1.03 Na1.44 O62.87 Si16.07'
_chemical_formula_weight 1884.04
_chemical_name_systematic
;
 ?
;
_space_group_IT_number 12
_symmetry_space_group_name_Hall '-C 2y'
_symmetry_space_group_name_H-M 'C 1 2/m 1'
_atom_sites_solution_hydrogens geom
_atom_sites_solution_primary direct
_atom_sites_solution_secondary difmap
_audit_creation_method SHELXL-97
_cell_angle_alpha 90.00
_cell_angle_beta 110.337(13)
_cell_angle_gamma 90.00
_cell_formula_units_Z 1
_cell_length_a 14.786(3)
_cell_length_b 13.1593(18)
_cell_length_c 7.5294(6)
_cell_measurement_temperature 293(2)
_cell_volume 1373.7(4)
_computing_structure_refinement 'SHELXL-97 (Sheldrick, 1997)'
_diffrn_ambient_pressure 170(50)
_diffrn_ambient_temperature 293(2)
_diffrn_measured_fraction_theta_full 0.444
_diffrn_measured_fraction_theta_max 0.444
_diffrn_radiation_monochromator graphite
_diffrn_radiation_source 'fine-focus sealed tube'
_diffrn_radiation_type MoK\a
_diffrn_radiation_wavelength 0.71073
_diffrn_reflns_av_R_equivalents 0.0798
_diffrn_reflns_av_sigmaI/netI 0.0584
_diffrn_reflns_limit_h_max 16
_diffrn_reflns_limit_h_min -17
_diffrn_reflns_limit_k_max 14
_diffrn_reflns_limit_k_min -14
_diffrn_reflns_limit_l_max 10
_diffrn_reflns_limit_l_min -10
_diffrn_reflns_number 6420
_diffrn_reflns_theta_full 31.00
_diffrn_reflns_theta_max 31.00
_diffrn_reflns_theta_min 3.15
_exptl_absorpt_coefficient_mu 0.991
_exptl_crystal_density_diffrn 2.277
_exptl_crystal_density_method 'not measured'
_exptl_crystal_F_000 951
_refine_diff_density_max 0.434
_refine_diff_density_min -0.400
_refine_diff_density_rms 0.095
_refine_ls_extinction_method none
_refine_ls_goodness_of_fit_ref 0.989
_refine_ls_hydrogen_treatment mixed
_refine_ls_matrix_type full
_refine_ls_number_parameters 127
_refine_ls_number_reflns 1011
_refine_ls_number_restraints 0
_refine_ls_restrained_S_all 0.989
_refine_ls_R_factor_all 0.0602
_refine_ls_R_factor_gt 0.0374
_refine_ls_shift/su_max 0.000
_refine_ls_shift/su_mean 0.000
_refine_ls_structure_factor_coef Fsqd
_refine_ls_weighting_details 'calc w=1/[\s^2^(Fo^2^)+(0.0647P)^2^+0.0000P] where P=(Fo^2^+2Fc^2^)/3'
_refine_ls_weighting_scheme calc
_refine_ls_wR_factor_gt 0.0961
_refine_ls_wR_factor_ref 0.1008
_reflns_number_gt 742
_reflns_number_total 1011
_reflns_threshold_expression >2sigma(I)
_cod_data_source_file lg_017_lau_abs_out.cif
_cod_data_source_block shelxl
_cod_original_formula_sum 'H29.74 Al7.93 Ca2.73 K1.03 Na1.44 O62.87 Si16.07'
_cod_database_code 1548102

loop_
_symmetry_equiv_pos_as_xyz
'x, y, z'
'-x, y, -z'
'x+1/2, y+1/2, z'
'-x+1/2, y+1/2, -z'
'-x, -y, -z'
'x, -y, z'
'-x+1/2, -y+1/2, -z'
'x+1/2, -y+1/2, z'

loop_
_atom_site_label
_atom_site_type_symbol
_atom_site_fract_x
_atom_site_fract_y
_atom_site_fract_z
_atom_site_U_iso_or_equiv
_atom_site_adp_type
_atom_site_occupancy
_atom_site_symmetry_multiplicity
_atom_site_calc_flag
_atom_site_refinement_flags
_atom_site_disorder_assembly
_atom_site_disorder_group
Ca1 Ca 0.23878(10) 0.5000 0.76590(17) 0.0189(3) Uani 0.68 2 d SP . .
Na1 Na 0.23878(10) 0.5000 0.76590(17) 0.0189(3) Uani 0.32 2 d SP . .
K2 K 0.5000 0.1763(5) 0.5000 0.0234(14) Uani 0.26 2 d SP . .
Na2 Na 0.5000 0.1763(5) 0.5000 0.0234(14) Uani 0.04 2 d SP . .
Si1 Si 0.23657(8) 0.11728(8) 0.64951(12) 0.0099(2) Uani 1 1 d . . .
Si2 Si 0.57767(8) 0.38377(8) 0.82117(12) 0.0106(2) Uani 1 1 d . . .
Si3 Si 0.36947(9) 0.30780(9) 0.76565(13) 0.0110(3) Uani 0.01 1 d P . .
Al3 Al 0.36947(9) 0.30780(9) 0.76565(13) 0.0110(3) Uani 0.99 1 d P . .
O1 O 0.2607(3) 0.0000 0.7202(4) 0.0134(8) Uani 1 2 d S . .
O2 O 0.28877(18) 0.37596(18) 0.5760(3) 0.0138(6) Uani 1 1 d . . .
O3 O 0.35962(19) 0.37827(18) 0.9552(3) 0.0157(6) Uani 1 1 d . . .
O4 O 0.64456(18) 0.3458(2) 0.7020(3) 0.0167(6) Uani 1 1 d . . .
O5 O 0.32982(19) 0.18329(19) 0.7637(3) 0.0149(6) Uani 1 1 d . . .
O6 O 0.5446(3) 0.5000 0.7634(4) 0.0171(9) Uani 1 2 d S . .
O7 O 0.48648(19) 0.3088(2) 0.7670(3) 0.0148(7) Uani 1 1 d . . .
W1 O 0.1374(3) 0.3879(4) 0.8577(5) 0.069(2) Uani 0.847(8) 1 d P . .
W2 O 0.0982(5) 0.5000 0.4805(8) 0.039(2) Uani 0.749(10) 2 d SP . .
W3 O 0.508(3) 0.0435(11) 0.040(3) 0.102(12) Uiso 0.241(7) 1 d P . .
W4 O 0.0269(17) 0.3366(13) 0.526(3) 0.088(9) Uiso 0.311(8) 1 d P . .
W5 O 0.042(4) 0.5000 0.283(8) 0.15(3) Uiso 0.169(19) 2 d SP . .

loop_
_atom_site_aniso_label
_atom_site_aniso_U_11
_atom_site_aniso_U_22
_atom_site_aniso_U_33
_atom_site_aniso_U_23
_atom_site_aniso_U_13
_atom_site_aniso_U_12
Ca1 0.0177(11) 0.0209(11) 0.0183(6) 0.000 0.0064(6) 0.000
Na1 0.0177(11) 0.0209(11) 0.0183(6) 0.000 0.0064(6) 0.000
K2 0.032(4) 0.017(4) 0.018(2) 0.000 0.005(3) 0.000
Na2 0.032(4) 0.017(4) 0.018(2) 0.000 0.005(3) 0.000
Si1 0.0095(8) 0.0105(8) 0.0094(4) -0.0001(4) 0.0027(4) 0.0002(3)
Si2 0.0079(8) 0.0133(9) 0.0102(4) 0.0002(4) 0.0028(4) -0.0004(3)
Si3 0.0107(9) 0.0109(9) 0.0109(4) -0.0005(4) 0.0031(5) -0.0008(4)
Al3 0.0107(9) 0.0109(9) 0.0109(4) -0.0005(4) 0.0031(5) -0.0008(4)
O1 0.012(3) 0.013(3) 0.0117(15) 0.000 0.0001(16) 0.000
O2 0.017(2) 0.014(2) 0.0103(10) 0.0033(10) 0.0044(11) 0.0022(9)
O3 0.015(2) 0.021(2) 0.0094(10) -0.0015(10) 0.0012(11) 0.0028(10)
O4 0.017(2) 0.017(2) 0.0195(11) -0.0035(11) 0.0106(12) -0.0019(9)
O5 0.012(2) 0.012(2) 0.0182(11) -0.0004(10) 0.0023(12) -0.0013(9)
O6 0.016(3) 0.015(3) 0.0170(16) 0.000 0.0021(17) 0.000
O7 0.010(2) 0.016(2) 0.0180(11) -0.0001(10) 0.0041(12) -0.0032(9)
W1 0.056(4) 0.107(5) 0.034(2) 0.022(2) 0.003(2) -0.048(3)
W2 0.031(6) 0.057(6) 0.031(3) 0.000 0.012(3) 0.000

loop_
_atom_type_symbol
_atom_type_description
_atom_type_scat_dispersion_real
_atom_type_scat_dispersion_imag
_atom_type_scat_source
O O 0.0106 0.0060 'International Tables Vol C Tables 4.2.6.8 and 6.1.1.4'
Si Si 0.0817 0.0704 'International Tables Vol C Tables 4.2.6.8 and 6.1.1.4'
Al Al 0.0645 0.0514 'International Tables Vol C Tables 4.2.6.8 and 6.1.1.4'
Ca Ca 0.2262 0.3064 'International Tables Vol C Tables 4.2.6.8 and 6.1.1.4'
Na Na 0.0362 0.0249 'International Tables Vol C Tables 4.2.6.8 and 6.1.1.4'
K K 0.2009 0.2494 'International Tables Vol C Tables 4.2.6.8 and 6.1.1.4'

loop_
_geom_angle_atom_site_label_1
_geom_angle_atom_site_label_2
_geom_angle_atom_site_label_3
_geom_angle
_geom_angle_site_symmetry_1
_geom_angle_site_symmetry_3
W1 Ca1 W1 77.0(3) . 6_565
W1 Ca1 W2 79.83(15) . .
W1 Ca1 W2 79.83(15) 6_565 .
W1 Ca1 O2 96.04(13) . .
W1 Ca1 O2 159.27(14) 6_565 .
W2 Ca1 O2 79.73(12) . .
W1 Ca1 O2 159.27(14) . 6_565
W1 Ca1 O2 96.04(13) 6_565 6_565
W2 Ca1 O2 79.73(12) . 6_565
O2 Ca1 O2 83.66(11) . 6_565
W1 Ca1 O3 130.05(11) . 6_565
W1 Ca1 O3 80.27(14) 6_565 6_565
W2 Ca1 O3 138.13(7) . 6_565
O2 Ca1 O3 117.90(10) . 6_565
O2 Ca1 O3 66.24(8) 6_565 6_565
W1 Ca1 O3 80.27(14) . .
W1 Ca1 O3 130.05(11) 6_565 .
W2 Ca1 O3 138.13(7) . .
O2 Ca1 O3 66.24(8) . .
O2 Ca1 O3 117.90(10) 6_565 .
O3 Ca1 O3 81.52(12) 6_565 .
W1 Ca1 Al3 160.05(12) . 6_565
W1 Ca1 Al3 87.20(14) 6_565 6_565
W2 Ca1 Al3 109.54(8) . 6_565
O2 Ca1 Al3 102.88(7) . 6_565
O2 Ca1 Al3 33.19(6) 6_565 6_565
O3 Ca1 Al3 33.06(5) 6_565 6_565
O3 Ca1 Al3 101.50(8) . 6_565
W1 Ca1 Si3 160.05(12) . 6_565
W1 Ca1 Si3 87.20(14) 6_565 6_565
W2 Ca1 Si3 109.54(8) . 6_565
O2 Ca1 Si3 102.88(7) . 6_565
O2 Ca1 Si3 33.19(6) 6_565 6_565
O3 Ca1 Si3 33.06(5) 6_565 6_565
O3 Ca1 Si3 101.50(8) . 6_565
Al3 Ca1 Si3 0.00(4) 6_565 6_565
W1 Ca1 Si3 87.20(14) . .
W1 Ca1 Si3 160.05(12) 6_565 .
W2 Ca1 Si3 109.54(8) . .
O2 Ca1 Si3 33.19(6) . .
O2 Ca1 Si3 102.88(7) 6_565 .
O3 Ca1 Si3 101.50(8) 6_565 .
O3 Ca1 Si3 33.06(5) . .
Al3 Ca1 Si3 105.22(6) 6_565 .
Si3 Ca1 Si3 105.22(6) 6_565 .
W1 Ca1 Si1 104.50(11) . 7_556
W1 Ca1 Si1 141.38(11) 6_565 7_556
W2 Ca1 Si1 62.95(13) . 7_556
O2 Ca1 Si1 21.38(6) . 7_556
O2 Ca1 Si1 68.76(6) 6_565 7_556
O3 Ca1 Si1 120.59(7) 6_565 7_556
O3 Ca1 Si1 87.24(6) . 7_556
Al3 Ca1 Si1 95.44(4) 6_565 7_556
Si3 Ca1 Si1 95.44(4) 6_565 7_556
Si3 Ca1 Si1 54.34(3) . 7_556
O7 K2 O7 100.3(2) . 2_656
O7 K2 W2 108.87(12) . 7_556
O7 K2 W2 138.67(14) 2_656 7_556
O7 K2 W2 138.67(14) . 3_545
O7 K2 W2 108.87(12) 2_656 3_545
W2 K2 W2 66.1(3) 7_556 3_545
O7 K2 W1 132.07(16) . 7_556
O7 K2 W1 72.91(9) 2_656 7_556
W2 K2 W1 65.85(16) 7_556 7_556
W2 K2 W1 85.2(2) 3_545 7_556
O7 K2 W1 72.91(9) . 8
O7 K2 W1 132.07(16) 2_656 8
W2 K2 W1 85.2(2) 7_556 8
W2 K2 W1 65.85(16) 3_545 8
W1 K2 W1 145.9(3) 7_556 8
O7 K2 W5 166.6(10) . 3_545
O7 K2 W5 90.7(8) 2_656 3_545
W2 K2 W5 66.0(9) 7_556 3_545
W2 K2 W5 28.2(10) 3_545 3_545
W1 K2 W5 58.6(11) 7_556 3_545
W1 K2 W5 94.0(10) 8 3_545
O7 K2 W5 90.7(8) . 7_556
O7 K2 W5 166.6(10) 2_656 7_556
W2 K2 W5 28.2(10) 7_556 7_556
W2 K2 W5 66.0(9) 3_545 7_556
W1 K2 W5 94.0(11) 7_556 7_556
W1 K2 W5 58.6(11) 8 7_556
W5 K2 W5 79.6(16) 3_545 7_556
O7 K2 O4 52.49(11) . .
O7 K2 O4 71.71(14) 2_656 .
W2 K2 O4 149.62(13) 7_556 .
W2 K2 O4 110.15(13) 3_545 .
W1 K2 O4 144.36(18) 7_556 .
W1 K2 O4 67.04(12) 8 .
W5 K2 O4 125.7(11) 3_545 .
W5 K2 O4 121.5(10) 7_556 .
O7 K2 O4 71.71(14) . 2_656
O7 K2 O4 52.49(11) 2_656 2_656
W2 K2 O4 110.15(13) 7_556 2_656
W2 K2 O4 149.62(13) 3_545 2_656
W1 K2 O4 67.04(12) 7_556 2_656
W1 K2 O4 144.36(18) 8 2_656
W5 K2 O4 121.5(10) 3_545 2_656
W5 K2 O4 125.7(11) 7_556 2_656
O4 K2 O4 87.89(19) . 2_656
O7 K2 Si2 25.36(7) . .
O7 K2 Si2 85.49(16) 2_656 .
W2 K2 Si2 131.14(11) 7_556 .
W2 K2 Si2 128.84(12) 3_545 .
W1 K2 Si2 144.7(2) 7_556 .
W1 K2 Si2 68.52(11) 8 .
W5 K2 Si2 151.3(12) 3_545 .
W5 K2 Si2 107.5(8) 7_556 .
O4 K2 Si2 27.16(6) . .
O4 K2 Si2 77.65(14) 2_656 .
O7 K2 Si2 85.49(16) . 2_656
O7 K2 Si2 25.36(7) 2_656 2_656
W2 K2 Si2 128.84(12) 7_556 2_656
W2 K2 Si2 131.14(11) 3_545 2_656
W1 K2 Si2 68.52(11) 7_556 2_656
W1 K2 Si2 144.7(2) 8 2_656
W5 K2 Si2 107.5(8) 3_545 2_656
W5 K2 Si2 151.3(12) 7_556 2_656
O4 K2 Si2 77.65(14) . 2_656
O4 K2 Si2 27.16(6) 2_656 2_656
Si2 K2 Si2 79.94(13) . 2_656
O5 Si1 O2 112.16(13) . 7_556
O5 Si1 O4 110.24(15) . 8_455
O2 Si1 O4 109.53(13) 7_556 8_455
O5 Si1 O1 106.72(15) . .
O2 Si1 O1 109.93(14) 7_556 .
O4 Si1 O1 108.17(16) 8_455 .
O5 Si1 Ca1 111.61(10) . 7_556
O2 Si1 Ca1 33.67(9) 7_556 7_556
O4 Si1 Ca1 133.26(10) 8_455 7_556
O1 Si1 Ca1 78.58(11) . 7_556
O7 Si2 O3 111.35(13) . 2_657
O7 Si2 O6 111.36(18) . .
O3 Si2 O6 109.42(15) 2_657 .
O7 Si2 O4 106.80(15) . .
O3 Si2 O4 108.77(14) 2_657 .
O6 Si2 O4 109.05(16) . .
O7 Si2 K2 46.53(10) . .
O3 Si2 K2 127.26(11) 2_657 .
O6 Si2 K2 123.08(13) . .
O4 Si2 K2 60.33(10) . .
O7 Si3 O5 109.95(13) . .
O7 Si3 O3 111.01(13) . .
O5 Si3 O3 112.52(12) . .
O7 Si3 O2 113.41(12) . .
O5 Si3 O2 110.04(13) . .
O3 Si3 O2 99.60(12) . .
O7 Si3 Ca1 126.97(10) . .
O5 Si3 Ca1 123.08(10) . .
O3 Si3 Ca1 49.90(9) . .
O2 Si3 Ca1 49.72(8) . .
O7 Si3 K2 44.71(9) . .
O5 Si3 K2 77.88(12) . .
O3 Si3 K2 154.84(10) . .
O2 Si3 K2 97.78(9) . .
Ca1 Si3 K2 144.21(8) . .
Si1 O1 Si1 142.2(2) 6 .
Si1 O2 Si3 136.85(16) 7_556 .
Si1 O2 Ca1 124.95(13) 7_556 .
Si3 O2 Ca1 97.09(10) . .
Si2 O3 Si3 133.85(16) 2_657 .
Si2 O3 Ca1 127.87(13) 2_657 .
Si3 O3 Ca1 97.03(10) . .
Si1 O4 Si2 140.03(19) 8 .
Si1 O4 K2 126.26(12) 8 .
Si2 O4 K2 92.51(11) . .
Si1 O5 Si3 137.72(17) . .
Si2 O6 Si2 141.8(3) . 6_565
Si2 O7 Si3 139.25(18) . .
Si2 O7 K2 108.11(14) . .
Si3 O7 K2 108.77(11) . .
Ca1 W1 W4 97.7(5) . .
Ca1 W1 W3 121.7(4) . 7_556
W4 W1 W3 93.8(8) . 7_556
Ca1 W1 W3 122.6(4) . 8_456
W4 W1 W3 104.2(8) . 8_456
W3 W1 W3 11.1(11) 7_556 8_456
Ca1 W1 K2 102.84(14) . 7_556
W4 W1 K2 5.4(6) . 7_556
W3 W1 K2 89.5(6) 7_556 7_556
W3 W1 K2 99.7(6) 8_456 7_556
Ca1 W1 Na2 102.84(14) . 7_556
W4 W1 Na2 5.4(6) . 7_556
W3 W1 Na2 89.5(6) 7_556 7_556
W3 W1 Na2 99.7(6) 8_456 7_556
K2 W1 Na2 0.0(2) 7_556 7_556
Ca1 W1 W5 99.6(8) . 5_566
W4 W1 W5 65.4(10) . 5_566
W3 W1 W5 37.8(11) 7_556 5_566
W3 W1 W5 48.3(12) 8_456 5_566
K2 W1 W5 63.1(9) 7_556 5_566
Na2 W1 W5 63.1(9) 7_556 5_566
Ca1 W1 W1 51.51(13) . 6_565
W4 W1 W1 105.3(4) . 6_565
W3 W1 W1 70.3(4) 7_556 6_565
W3 W1 W1 71.6(4) 8_456 6_565
K2 W1 W1 107.07(15) 7_556 6_565
Na2 W1 W1 107.07(15) 7_556 6_565
W5 W1 W1 59.3(6) 5_566 6_565
Ca1 W1 W2 50.73(13) . .
W4 W1 W2 51.1(5) . .
W3 W1 W2 101.1(5) 7_556 .
W3 W1 W2 110.4(5) 8_456 .
K2 W1 W2 55.32(14) 7_556 .
Na2 W1 W2 55.32(14) 7_556 .
W5 W1 W2 64.0(10) 5_566 .
W1 W1 W2 61.29(10) 6_565 .
Ca1 W1 W4 103.4(5) . 2_556
W4 W1 W4 9.9(11) . 2_556
W3 W1 W4 84.0(7) 7_556 2_556
W3 W1 W4 94.4(8) 8_456 2_556
K2 W1 W4 6.2(4) 7_556 2_556
Na2 W1 W4 6.2(4) 7_556 2_556
W5 W1 W4 56.9(10) 5_566 2_556
W1 W1 W4 102.4(3) 6_565 2_556
W2 W1 W4 54.2(4) . 2_556
Ca1 W1 W3 102.4(5) . 4_556
W4 W1 W3 98.5(8) . 4_556
W3 W1 W3 19.3(5) 7_556 4_556
W3 W1 W3 22.9(7) 8_456 4_556
K2 W1 W3 95.5(5) 7_556 4_556
Na2 W1 W3 95.5(5) 7_556 4_556
W5 W1 W3 33.8(10) 5_566 4_556
W1 W1 W3 51.0(5) 6_565 4_556
W2 W1 W3 89.4(4) . 4_556
W4 W1 W3 89.4(7) 2_556 4_556
W5 W2 Ca1 159(2) . .
W5 W2 W4 91.1(13) . .
Ca1 W2 W4 98.8(5) . .
W5 W2 W4 91.1(13) . 6_565
Ca1 W2 W4 98.8(5) . 6_565
W4 W2 W4 121.1(13) . 6_565
W5 W2 Na2 85.8(13) . 7_556
Ca1 W2 Na2 104.96(14) . 7_556
W4 W2 Na2 6.3(5) . 7_556
W4 W2 Na2 117.8(6) 6_565 7_556
W5 W2 K2 85.8(13) . 7_556
Ca1 W2 K2 104.96(14) . 7_556
W4 W2 K2 6.3(5) . 7_556
W4 W2 K2 117.8(6) 6_565 7_556
Na2 W2 K2 0.0 7_556 7_556
W5 W2 K2 85.8(13) . 3_455
Ca1 W2 K2 104.96(14) . 3_455
W4 W2 K2 117.8(6) . 3_455
W4 W2 K2 6.3(5) 6_565 3_455
Na2 W2 K2 113.9(3) 7_556 3_455
K2 W2 K2 113.9(3) 7_556 3_455
W5 W2 Na2 85.8(13) . 3_455
Ca1 W2 Na2 104.96(14) . 3_455
W4 W2 Na2 117.8(6) . 3_455
W4 W2 Na2 6.3(5) 6_565 3_455
Na2 W2 Na2 113.9(3) 7_556 3_455
K2 W2 Na2 113.9(3) 7_556 3_455
K2 W2 Na2 0.0 3_455 3_455
W5 W2 W4 80.8(16) . 2_556
Ca1 W2 W4 111.8(5) . 2_556
W4 W2 W4 14.5(9) . 2_556
W4 W2 W4 110.9(5) 6_565 2_556
Na2 W2 W4 8.4(4) 7_556 2_556
K2 W2 W4 8.4(4) 7_556 2_556
K2 W2 W4 106.7(5) 3_455 2_556
Na2 W2 W4 106.7(5) 3_455 2_556
W5 W2 W4 80.8(16) . 5_566
Ca1 W2 W4 111.8(5) . 5_566
W4 W2 W4 110.9(5) . 5_566
W4 W2 W4 14.5(9) 6_565 5_566
Na2 W2 W4 106.7(5) 7_556 5_566
K2 W2 W4 106.7(5) 7_556 5_566
K2 W2 W4 8.4(4) 3_455 5_566
Na2 W2 W4 8.4(4) 3_455 5_566
W4 W2 W4 99.1(9) 2_556 5_566
W5 W2 W2 82(2) . 5_566
Ca1 W2 W2 118.3(3) . 5_566
W4 W2 W2 61.0(6) . 5_566
W4 W2 W2 61.0(6) 6_565 5_566
Na2 W2 W2 56.97(13) 7_556 5_566
K2 W2 W2 56.97(13) 7_556 5_566
K2 W2 W2 56.97(13) 3_455 5_566
Na2 W2 W2 56.97(13) 3_455 5_566
W4 W2 W2 49.9(5) 2_556 5_566
W4 W2 W2 49.9(5) 5_566 5_566
W3 W3 W3 90.000(13) 2_655 6
W3 W3 W3 64(2) 2_655 5_655
W3 W3 W3 26(2) 6 5_655
W3 W3 W5 160(4) 2_655 3_545
W3 W3 W5 71.7(7) 6 3_545
W3 W3 W5 98(2) 5_655 3_545
W3 W3 W5 15(3) 2_655 7
W3 W3 W5 75.9(5) 6 7
W3 W3 W5 49.9(18) 5_655 7
W5 W3 W5 147.5(11) 3_545 7
W3 W3 W1 102(7) 2_655 7_556
W3 W3 W1 109.7(4) 6 7_556
W3 W3 W1 113(4) 5_655 7_556
W5 W3 W1 77(2) 3_545 7_556
W5 W3 W1 112.6(19) 7 7_556
W3 W3 W1 66(7) 2_655 8_554
W3 W3 W1 108.4(4) 6 8_554
W3 W3 W1 96(3) 5_655 8_554
W5 W3 W1 126(3) 3_545 8_554
W5 W3 W1 66.6(15) 7 8_554
W1 W3 W1 140.2(7) 7_556 8_554
W3 W3 W2 169.6(4) 2_655 3_545
W3 W3 W2 79.6(3) 6 3_545
W3 W3 W2 106(2) 5_655 3_545
W5 W3 W2 11.1(15) 3_545 3_545
W5 W3 W2 154.8(9) 7 3_545
W1 W3 W2 81.2(7) 7_556 3_545
W1 W3 W2 116.9(11) 8_554 3_545
W3 W3 W1 100(6) 2_655 4_546
W3 W3 W1 51.0(5) 6 4_546
W3 W3 W1 61(3) 5_655 4_546
W5 W3 W1 62.1(18) 3_545 4_546
W5 W3 W1 95.6(13) 7 4_546
W1 W3 W1 58.7(7) 7_556 4_546
W1 W3 W1 157.1(7) 8_554 4_546
W2 W3 W1 73.1(5) 3_545 4_546
W3 W3 W1 70(6) 2_655 3_544
W3 W3 W1 53.0(4) 6 3_544
W3 W3 W1 46(3) 5_655 3_544
W5 W3 W1 102.9(17) 3_545 3_544
W5 W3 W1 56.9(14) 7 3_544
W1 W3 W1 159.9(9) 7_556 3_544
W1 W3 W1 55.5(6) 8_554 3_544
W2 W3 W1 102.9(8) 3_545 3_544
W1 W3 W1 103.2(4) 4_546 3_544
W3 W3 K2 144(5) 2_655 .
W3 W3 K2 116.5(3) 6 .
W3 W3 K2 139(3) 5_655 .
W5 W3 K2 47.9(9) 3_545 .
W5 W3 K2 158.0(17) 7 .
W1 W3 K2 47.3(4) 7_556 .
W1 W3 K2 121.0(7) 8_554 .
W2 W3 K2 44.4(3) 3_545 .
W1 W3 K2 81.0(6) 4_546 .
W1 W3 K2 145.1(9) 3_544 .
Na2 W4 K2 0.0(15) 7_556 7_556
Na2 W4 W4 24(3) 7_556 2_556
K2 W4 W4 24(3) 7_556 2_556
Na2 W4 W2 133(4) 7_556 .
K2 W4 W2 133(4) 7_556 .
W4 W4 W2 110.7(15) 2_556 .
Na2 W4 W1 139(4) 7_556 .
K2 W4 W1 139(4) 7_556 .
W4 W4 W1 135(4) 2_556 .
W2 W4 W1 75.3(5) . .
Na2 W4 W2 78(3) 7_556 5_566
K2 W4 W2 78(3) 7_556 5_566
W4 W4 W2 54.8(15) 2_556 5_566
W2 W4 W2 69.1(5) . 5_566
W1 W4 W2 90.4(7) . 5_566
Na2 W4 W5 106(4) 7_556 .
K2 W4 W5 106(4) 7_556 .
W4 W4 W5 88(3) 2_556 .
W2 W4 W5 29.8(10) . .
W1 W4 W5 105.0(12) . .
W2 W4 W5 67.3(11) 5_566 .
Na2 W4 W5 95(4) 7_556 5_566
K2 W4 W5 95(4) 7_556 5_566
W4 W4 W5 77(3) 2_556 5_566
W2 W4 W5 70.6(9) . 5_566
W1 W4 W5 62.8(12) . 5_566
W2 W4 W5 28.5(11) 5_566 5_566
W5 W4 W5 83.1(16) . 5_566
Na2 W4 W1 49(3) 7_556 2_556
K2 W4 W1 49(3) 7_556 2_556
W4 W4 W1 35(3) 2_556 2_556
W2 W4 W1 85.2(6) . 2_556
W1 W4 W1 150.6(8) . 2_556
W2 W4 W1 61.8(5) 5_566 2_556
W5 W4 W1 57.3(13) . 2_556
W5 W4 W1 90.2(13) 5_566 2_556
Na2 W4 Ca1 168(4) 7_556 .
K2 W4 Ca1 168(4) 7_556 .
W4 W4 Ca1 144.2(7) 2_556 .
W2 W4 Ca1 40.0(3) . .
W1 W4 Ca1 39.3(3) . .
W2 W4 Ca1 90.2(5) 5_566 .
W5 W4 Ca1 68.8(12) . .
W5 W4 Ca1 73.5(12) 5_566 .
W1 W4 Ca1 125.2(6) 2_556 .
W2 W5 W3 155(3) . 8_455
W2 W5 W3 155(3) . 3_455
W3 W5 W3 36.7(14) 8_455 3_455
W2 W5 W3 159(3) . 7
W3 W5 W3 4.7(10) 8_455 7
W3 W5 W3 32.5(11) 3_455 7
W2 W5 W3 159(3) . 4
W3 W5 W3 32.5(11) 8_455 4
W3 W5 W3 4.7(10) 3_455 4
W3 W5 W3 28.1(10) 7 4
W2 W5 W4 59.1(13) . 6_565
W3 W5 W4 145(2) 8_455 6_565
W3 W5 W4 110.5(10) 3_455 6_565
W3 W5 W4 140.5(18) 7 6_565
W3 W5 W4 114.1(10) 4 6_565
W2 W5 W4 59.1(13) . .
W3 W5 W4 110.5(10) 8_455 .
W3 W5 W4 145(2) 3_455 .
W3 W5 W4 114.1(10) 7 .
W3 W5 W4 140.5(18) 4 .
W4 W5 W4 96.7(18) 6_565 .
W2 W5 W1 121(2) . 2_556
W3 W5 W1 64.9(19) 8_455 2_556
W3 W5 W1 84(2) 3_455 2_556
W3 W5 W1 65.1(15) 7 2_556
W3 W5 W1 80.0(18) 4 2_556
W4 W5 W1 110.7(19) 6_565 2_556
W4 W5 W1 65.8(9) . 2_556
W2 W5 W1 121(2) . 5_566
W3 W5 W1 84(2) 8_455 5_566
W3 W5 W1 64.9(19) 3_455 5_566
W3 W5 W1 80.0(18) 7 5_566
W3 W5 W1 65.1(15) 4 5_566
W4 W5 W1 65.8(9) 6_565 5_566
W4 W5 W1 110.7(19) . 5_566
W1 W5 W1 61.4(13) 2_556 5_566
W2 W5 W4 70.7(16) . 5_566
W3 W5 W4 134(3) 8_455 5_566
W3 W5 W4 104.0(15) 3_455 5_566
W3 W5 W4 130(2) 7 5_566
W3 W5 W4 106.8(13) 4 5_566
W4 W5 W4 14.8(9) 6_565 5_566
W4 W5 W4 96.9(16) . 5_566
W1 W5 W4 97.2(18) 2_556 5_566
W1 W5 W4 51.8(9) 5_566 5_566
W2 W5 W4 70.7(16) . 2_556
W3 W5 W4 104.0(15) 8_455 2_556
W3 W5 W4 134(3) 3_455 2_556
W3 W5 W4 106.8(13) 7 2_556
W3 W5 W4 130(2) 4 2_556
W4 W5 W4 96.9(16) 6_565 2_556
W4 W5 W4 14.8(9) . 2_556
W1 W5 W4 51.8(9) 2_556 2_556
W1 W5 W4 97.2(18) 5_566 2_556
W4 W5 W4 93.4(18) 5_566 2_556
W2 W5 K2 66.0(13) . 7_556
W3 W5 K2 105.6(11) 8_455 7_556
W3 W5 K2 139(2) 3_455 7_556
W3 W5 K2 108.8(11) 7 7_556
W3 W5 K2 134.1(18) 4 7_556
W4 W5 K2 99.0(16) 6_565 7_556
W4 W5 K2 7.6(4) . 7_556
W1 W5 K2 58.3(7) 2_556 7_556
W1 W5 K2 104.9(18) 5_566 7_556
W4 W5 K2 97.3(16) 5_566 7_556
W4 W5 K2 7.8(4) 2_556 7_556

loop_
_geom_bond_atom_site_label_1
_geom_bond_atom_site_label_2
_geom_bond_distance
_geom_bond_site_symmetry_2
Ca1 W1 2.370(4) .
Ca1 W1 2.370(4) 6_565
Ca1 W2 2.415(6) .
Ca1 O2 2.447(2) .
Ca1 O2 2.447(2) 6_565
Ca1 O3 2.454(3) 6_565
Ca1 O3 2.454(3) .
Ca1 Al3 3.1833(15) 6_565
Ca1 Si3 3.1833(15) 6_565
Ca1 Si3 3.1833(15) .
Ca1 Si1 3.6181(14) 7_556
K2 O7 2.720(5) .
K2 O7 2.720(5) 2_656
K2 W2 2.767(6) 7_556
K2 W2 2.767(6) 3_545
K2 W1 2.880(4) 7_556
K2 W1 2.880(4) 8
K2 W5 3.02(3) 3_545
K2 W5 3.02(3) 7_556
K2 O4 3.098(5) .
K2 O4 3.098(5) 2_656
K2 Si2 3.562(5) .
K2 Si2 3.562(5) 2_656
Si1 O5 1.603(3) .
Si1 O2 1.609(2) 7_556
Si1 O4 1.618(3) 8_455
Si1 O1 1.6311(15) .
Si1 Ca1 3.6181(14) 7_556
Si2 O7 1.605(3) .
Si2 O3 1.617(2) 2_657
Si2 O6 1.6185(16) .
Si2 O4 1.628(3) .
Si3 O7 1.727(3) .
Si3 O5 1.739(3) .
Si3 O3 1.750(2) .
Si3 O2 1.756(3) .
O1 Si1 1.6311(15) 6
O2 Si1 1.609(2) 7_556
O3 Si2 1.617(2) 2_657
O4 Si1 1.618(3) 8
O6 Si2 1.6185(16) 6_565
W1 W4 2.56(2) .
W1 W3 2.68(4) 7_556
W1 W3 2.86(3) 8_456
W1 K2 2.880(4) 7_556
W1 Na2 2.880(4) 7_556
W1 W5 2.89(5) 5_566
W1 W1 2.950(9) 6_565
W1 W2 3.071(6) .
W1 W4 3.13(2) 2_556
W1 W3 3.25(3) 4_556
W2 W5 1.43(5) .
W2 W4 2.47(2) .
W2 W4 2.47(2) 6_565
W2 Na2 2.767(6) 7_556
W2 K2 2.767(6) 7_556
W2 K2 2.767(6) 3_455
W2 Na2 2.767(6) 3_455
W2 W4 2.83(2) 2_556
W2 W4 2.83(2) 5_566
W2 W2 3.017(13) 5_566
W3 W3 0.56(5) 2_655
W3 W3 1.14(3) 6
W3 W3 1.27(3) 5_655
W3 W5 1.82(5) 3_545
W3 W5 2.35(6) 7
W3 W1 2.68(4) 7_556
W3 W1 2.86(3) 8_554
W3 W2 3.17(2) 3_545
W3 W1 3.25(3) 4_546
W3 W1 3.40(3) 3_544
W4 Na2 0.41(2) 7_556
W4 K2 0.41(2) 7_556
W4 W4 0.76(5) 2_556
W4 W2 2.83(2) 5_566
W4 W5 2.88(4) .
W4 W5 2.96(4) 5_566
W4 W1 3.13(2) 2_556
W5 W3 1.82(5) 8_455
W5 W3 1.82(5) 3_455
W5 W3 2.35(6) 7
W5 W3 2.35(6) 4
W5 W4 2.88(4) 6_565
W5 W1 2.89(5) 2_556
W5 W1 2.89(5) 5_566
W5 W4 2.96(4) 5_566
W5 W4 2.96(4) 2_556
W5 K2 3.02(3) 7_556
